data_7150063
loop_
_publ_author_name
'Sim\%unek, Petr'
'Bertolasi, Valerio'
'Peskov\'a, Mark\'eta'
'Mach\'acek, Vladim\'ir'
'Lycka, Anton\'in'

_publ_section_title
;
 Solution and solid state structure and tautomerism of azo coupled
 enaminone derivatives of benzoylacetone.
;
_journal_issue 7
_journal_name_full 'Organic &amp; biomolecular chemistry'
_journal_page_first 1217
_journal_page_last 1226
_journal_paper_doi 10.1039/b500173k
_journal_volume 3
_journal_year 2005
_chemical_formula_moiety 'C22 H18 Br N3 O'
_chemical_formula_sum 'C22 H18 Br N3 O'
_chemical_formula_weight 420.30
_chemical_name_systematic
;
?
;
_space_group_IT_number 2
_symmetry_cell_setting triclinic
_symmetry_space_group_name_Hall '-P 1'
_symmetry_space_group_name_H-M 'P -1'
_atom_sites_solution_hydrogens difmap
_atom_sites_solution_primary direct
_atom_sites_solution_secondary difmap
_audit_creation_method SHELXL-97
_cell_angle_alpha 71.075(1)
_cell_angle_beta 88.902(2)
_cell_angle_gamma 81.541(1)
_cell_formula_units_Z 2
_cell_length_a 9.3969(3)
_cell_length_b 10.5034(3)
_cell_length_c 10.5516(4)
_cell_measurement_reflns_used 19612
_cell_measurement_temperature 150
_cell_measurement_theta_max 30.0
_cell_measurement_theta_min 3.4
_cell_volume 973.97(6)
_computing_cell_refinement 'Denzo SMN (Otwinowski & Minor, 1997)'
_computing_data_collection 'COLLECT (Nonius, 1997)'
_computing_data_reduction 'Denzo SMN (Otwinowski & Minor, 1997)'
_computing_molecular_graphics 'ORTEP III (Burnett & Johnson, 1996)'
_computing_publication_material
;
SHELXL-97 (Sheldrick, 1997), Nardelli (PARST, 1995)'
;
_computing_structure_refinement 'SHELXL-97 (Sheldrick, 1997)'
_computing_structure_solution 'SIR97 (Altomare et al., 1999)'
_diffrn_ambient_temperature 150
_diffrn_measured_fraction_theta_full 0.980
_diffrn_measured_fraction_theta_max 0.980
_diffrn_measurement_device_type 'Nonius Kappa CCD'
_diffrn_measurement_method '\f scans and \w scans'
_diffrn_radiation_monochromator graphite
_diffrn_radiation_source 'fine-focus sealed tube'
_diffrn_radiation_type MoK\a
_diffrn_radiation_wavelength 0.71070
_diffrn_reflns_av_R_equivalents 0.034
_diffrn_reflns_av_sigmaI/netI 0.0366
_diffrn_reflns_limit_h_max 13
_diffrn_reflns_limit_h_min -13
_diffrn_reflns_limit_k_max 14
_diffrn_reflns_limit_k_min -14
_diffrn_reflns_limit_l_max 14
_diffrn_reflns_limit_l_min -14
_diffrn_reflns_number 12849
_diffrn_reflns_theta_full 30.01
_diffrn_reflns_theta_max 30.0
_diffrn_reflns_theta_min 3.4
_exptl_absorpt_coefficient_mu 2.126
_exptl_absorpt_correction_T_max 0.813
_exptl_absorpt_correction_T_min 0.700
_exptl_absorpt_correction_type empirical
_exptl_absorpt_process_details
;
SORTAV (R.H. Blessing, Acta Crystallogr., 1995, A51, 33)
;
_exptl_crystal_colour yellow
_exptl_crystal_density_diffrn 1.433
_exptl_crystal_density_method 'not measured'
_exptl_crystal_description needle
_exptl_crystal_F_000 428
_exptl_crystal_size_max 0.50
_exptl_crystal_size_mid 0.14
_exptl_crystal_size_min 0.09
_refine_diff_density_max 0.349
_refine_diff_density_min -0.748
_refine_diff_density_rms 0.062
_refine_ls_extinction_method none
_refine_ls_goodness_of_fit_ref 1.086
_refine_ls_hydrogen_treatment refall
_refine_ls_matrix_type full
_refine_ls_number_parameters 316
_refine_ls_number_reflns 5579
_refine_ls_number_restraints 0
_refine_ls_restrained_S_all 1.086
_refine_ls_R_factor_all 0.0409
_refine_ls_R_factor_gt 0.0342
_refine_ls_shift/su_max 0.003
_refine_ls_shift/su_mean 0.000
_refine_ls_structure_factor_coef Fsqd
_refine_ls_weighting_details 'calc w=1/[\s^2^(Fo^2^)+(0.0315P)^2^+0.4868P] where P=(Fo^2^+2Fc^2^)/3'
_refine_ls_weighting_scheme calc
_refine_ls_wR_factor_gt 0.0812
_refine_ls_wR_factor_ref 0.0850
_reflns_number_gt 5075
_reflns_number_total 5579
_reflns_threshold_expression 'I >2sigma(I)'
_cod_data_source_file b500173k.txt
_cod_data_source_block (I)
_cod_depositor_comments
;
The following automatic conversions were performed:
'_symmetry_cell_setting' value 'Triclinic' changed to 'triclinic'
according to '/home/saulius/struct/CIF-dictionaries/cif_core.dic'
dictionary named 'cif_core.dic' version 2.4.1 from 2010-06-29.

Automatic conversion script
Id: cif_fix_enum 1527 2010-12-29 10:47:43Z saulius 
;
_cod_database_code 7150063

loop_
_symmetry_equiv_pos_as_xyz
'x, y, z'
'-x, -y, -z'

loop_
_atom_site_label
_atom_site_type_symbol
_atom_site_fract_x
_atom_site_fract_y
_atom_site_fract_z
_atom_site_U_iso_or_equiv
_atom_site_adp_type
_atom_site_occupancy
_atom_site_symmetry_multiplicity
_atom_site_calc_flag
_atom_site_refinement_flags
_atom_site_disorder_assembly
_atom_site_disorder_group
Br1 Br 0.415275(19) -0.261063(16) 0.642431(17) 0.03358(7) Uani 1 1 d . . .
O1 O -0.29187(16) 0.55962(13) 0.64152(14) 0.0398(3) Uani 1 1 d . . .
N1 N 0.01013(15) 0.27529(14) 0.48060(14) 0.0266(3) Uani 1 1 d . . .
H1 H 0.016(3) 0.337(3) 0.402(3) 0.049(7) Uiso 1 1 d . . .
N2 N -0.08692(14) 0.30349(13) 0.56377(13) 0.0248(3) Uani 1 1 d . . .
N3 N -0.10248(16) 0.50503(14) 0.30420(14) 0.0296(3) Uani 1 1 d . . .
C1 C -0.17841(17) 0.41718(16) 0.52656(16) 0.0255(3) Uani 1 1 d . . .
C2 C -0.19695(17) 0.51911(16) 0.39024(17) 0.0270(3) Uani 1 1 d . . .
C3 C -0.26051(17) 0.44247(16) 0.64040(17) 0.0276(3) Uani 1 1 d . . .
C4 C -0.3290(2) 0.6262(2) 0.3576(2) 0.0370(4) Uani 1 1 d . . .
C5 C -0.29968(18) 0.32691(18) 0.75538(17) 0.0299(3) Uani 1 1 d . . .
C6 C -0.3087(2) 0.19883(19) 0.7468(2) 0.0358(4) Uani 1 1 d . . .
C7 C -0.3470(3) 0.0970(2) 0.8584(3) 0.0513(5) Uani 1 1 d . . .
C8 C -0.3755(3) 0.1221(3) 0.9768(3) 0.0634(7) Uani 1 1 d . . .
C9 C -0.3714(3) 0.2491(3) 0.9854(2) 0.0640(7) Uani 1 1 d . . .
C10 C -0.3341(3) 0.3520(3) 0.8746(2) 0.0479(5) Uani 1 1 d . . .
C11 C 0.10137(17) 0.15000(15) 0.52245(16) 0.0250(3) Uani 1 1 d . . .
C12 C 0.22029(18) 0.13304(16) 0.44503(16) 0.0271(3) Uani 1 1 d . . .
C13 C 0.31170(18) 0.00949(16) 0.48013(17) 0.0280(3) Uani 1 1 d . . .
C14 C 0.28493(18) -0.09490(16) 0.59364(17) 0.0272(3) Uani 1 1 d . . .
C15 C 0.16823(19) -0.07911(17) 0.67256(18) 0.0304(3) Uani 1 1 d . . .
C16 C 0.07567(18) 0.04410(17) 0.63639(17) 0.0287(3) Uani 1 1 d . . .
C17 C -0.11448(19) 0.59709(18) 0.16940(17) 0.0319(3) Uani 1 1 d . . .
C18 C -0.0645(3) 0.7201(2) 0.1383(2) 0.0440(5) Uani 1 1 d . . .
C19 C -0.0669(3) 0.8049(2) 0.0061(2) 0.0499(5) Uani 1 1 d . . .
C20 C -0.1187(3) 0.7684(2) -0.0943(2) 0.0474(5) Uani 1 1 d . . .
C21 C -0.1675(5) 0.6450(3) -0.0647(2) 0.0784(11) Uani 1 1 d . . .
C22 C -0.1641(4) 0.5583(3) 0.0675(2) 0.0692(9) Uani 1 1 d . . .
H41 H -0.317(4) 0.708(4) 0.381(3) 0.080(10) Uiso 1 1 d . . .
H42 H -0.406(3) 0.590(3) 0.407(3) 0.055(7) Uiso 1 1 d . . .
H43 H -0.352(3) 0.650(3) 0.267(3) 0.050(7) Uiso 1 1 d . . .
H6 H -0.292(3) 0.183(2) 0.662(2) 0.042(6) Uiso 1 1 d . . .
H7 H -0.353(3) 0.008(3) 0.853(3) 0.061(8) Uiso 1 1 d . . .
H8 H -0.398(4) 0.049(3) 1.059(3) 0.078(10) Uiso 1 1 d . . .
H9 H -0.389(4) 0.274(3) 1.065(3) 0.080(10) Uiso 1 1 d . . .
H10 H -0.332(3) 0.439(3) 0.877(3) 0.051(7) Uiso 1 1 d . . .
H12 H 0.241(2) 0.208(2) 0.371(2) 0.032(5) Uiso 1 1 d . . .
H13 H 0.396(2) -0.002(2) 0.423(2) 0.036(6) Uiso 1 1 d . . .
H15 H 0.149(3) -0.155(3) 0.753(3) 0.046(6) Uiso 1 1 d . . .
H16 H -0.006(3) 0.056(2) 0.686(2) 0.038(6) Uiso 1 1 d . . .
H18 H -0.030(3) 0.747(3) 0.211(3) 0.061(8) Uiso 1 1 d . . .
H19 H -0.029(3) 0.888(3) -0.017(3) 0.072(9) Uiso 1 1 d . . .
H20 H -0.121(3) 0.831(3) -0.190(3) 0.059(8) Uiso 1 1 d . . .
H21 H -0.201(4) 0.615(4) -0.137(4) 0.102(12) Uiso 1 1 d . . .
H22 H -0.200(4) 0.471(4) 0.088(4) 0.094(11) Uiso 1 1 d . . .

loop_
_atom_site_aniso_label
_atom_site_aniso_U_11
_atom_site_aniso_U_22
_atom_site_aniso_U_33
_atom_site_aniso_U_23
_atom_site_aniso_U_13
_atom_site_aniso_U_12
Br1 0.03607(10) 0.02456(9) 0.03759(11) -0.01011(7) 0.00036(7) 0.00356(6)
O1 0.0495(8) 0.0273(6) 0.0408(7) -0.0133(5) 0.0057(6) 0.0041(5)
N1 0.0280(6) 0.0229(6) 0.0264(6) -0.0059(5) 0.0023(5) -0.0007(5)
N2 0.0249(6) 0.0240(6) 0.0262(6) -0.0094(5) 0.0004(5) -0.0028(5)
N3 0.0313(7) 0.0274(6) 0.0267(7) -0.0045(5) 0.0001(5) -0.0032(5)
C1 0.0258(7) 0.0237(7) 0.0266(7) -0.0083(6) -0.0004(6) -0.0015(5)
C2 0.0260(7) 0.0242(7) 0.0297(8) -0.0075(6) -0.0027(6) -0.0025(6)
C3 0.0266(7) 0.0263(7) 0.0290(8) -0.0092(6) -0.0006(6) 0.0001(6)
C4 0.0323(9) 0.0360(9) 0.0343(9) -0.0045(7) -0.0036(7) 0.0062(7)
C5 0.0277(8) 0.0335(8) 0.0272(8) -0.0084(6) 0.0010(6) -0.0036(6)
C6 0.0329(9) 0.0334(9) 0.0388(10) -0.0085(7) 0.0055(7) -0.0064(7)
C7 0.0513(12) 0.0402(11) 0.0558(13) -0.0036(10) 0.0117(10) -0.0150(9)
C8 0.0694(16) 0.0689(17) 0.0418(12) 0.0029(11) 0.0103(11) -0.0284(14)
C9 0.0800(18) 0.087(2) 0.0308(11) -0.0185(12) 0.0153(11) -0.0335(16)
C10 0.0588(13) 0.0563(13) 0.0354(10) -0.0199(9) 0.0094(9) -0.0193(11)
C11 0.0259(7) 0.0225(7) 0.0267(7) -0.0087(6) 0.0001(6) -0.0023(5)
C12 0.0297(7) 0.0251(7) 0.0263(7) -0.0081(6) 0.0031(6) -0.0043(6)
C13 0.0293(8) 0.0263(7) 0.0296(8) -0.0114(6) 0.0029(6) -0.0024(6)
C14 0.0282(7) 0.0219(7) 0.0315(8) -0.0104(6) -0.0009(6) 0.0005(6)
C15 0.0324(8) 0.0249(7) 0.0309(8) -0.0052(6) 0.0045(6) -0.0037(6)
C16 0.0289(8) 0.0253(7) 0.0302(8) -0.0073(6) 0.0057(6) -0.0028(6)
C17 0.0339(8) 0.0307(8) 0.0283(8) -0.0053(6) 0.0010(6) -0.0054(7)
C18 0.0604(13) 0.0350(9) 0.0340(10) -0.0033(8) -0.0139(9) -0.0153(9)
C19 0.0675(14) 0.0373(10) 0.0400(11) 0.0013(8) -0.0127(10) -0.0226(10)
C20 0.0634(14) 0.0450(11) 0.0300(9) -0.0016(8) 0.0008(9) -0.0200(10)
C21 0.148(3) 0.0653(17) 0.0300(11) -0.0078(11) -0.0058(14) -0.059(2)
C22 0.128(3) 0.0530(14) 0.0327(11) -0.0057(10) -0.0020(13) -0.0510(16)

loop_
_atom_type_symbol
_atom_type_description
_atom_type_scat_dispersion_real
_atom_type_scat_dispersion_imag
_atom_type_scat_source
C C 0.0033 0.0016 'International Tables Vol C Tables 4.2.6.8 and 6.1.1.4'
H H 0.0000 0.0000 'International Tables Vol C Tables 4.2.6.8 and 6.1.1.4'
Br Br -0.2901 2.4595 'International Tables Vol C Tables 4.2.6.8 and 6.1.1.4'
N N 0.0061 0.0033 'International Tables Vol C Tables 4.2.6.8 and 6.1.1.4'
O O 0.0106 0.0060 'International Tables Vol C Tables 4.2.6.8 and 6.1.1.4'

loop_
_geom_angle_atom_site_label_1
_geom_angle_atom_site_label_2
_geom_angle_atom_site_label_3
_geom_angle
_geom_angle_site_symmetry_1
_geom_angle_site_symmetry_3
_geom_angle_publ_flag
N2 N1 C11 118.88(13) . . ?
N2 N1 H1 118.5(17) . . ?
C11 N1 H1 122.6(17) . . ?
C1 N2 N1 120.83(14) . . ?
C2 N3 C17 120.63(15) . . ?
N2 C1 C2 126.47(14) . . ?
N2 C1 C3 112.76(14) . . ?
C2 C1 C3 120.65(14) . . ?
N3 C2 C1 117.10(14) . . ?
N3 C2 C4 123.84(15) . . ?
C1 C2 C4 118.91(15) . . ?
O1 C3 C1 119.18(15) . . ?
O1 C3 C5 119.81(15) . . ?
C1 C3 C5 120.96(14) . . ?
C2 C4 H41 113(2) . . ?
C2 C4 H42 109.0(16) . . ?
H41 C4 H42 107(2) . . ?
C2 C4 H43 108.5(16) . . ?
H41 C4 H43 111(2) . . ?
H42 C4 H43 109(2) . . ?
C10 C5 C6 118.97(18) . . ?
C10 C5 C3 117.54(17) . . ?
C6 C5 C3 123.43(16) . . ?
C5 C6 C7 119.9(2) . . ?
C5 C6 H6 119.2(14) . . ?
C7 C6 H6 120.9(14) . . ?
C8 C7 C6 120.3(2) . . ?
C8 C7 H7 119.5(17) . . ?
C6 C7 H7 120.2(17) . . ?
C7 C8 C9 120.4(2) . . ?
C7 C8 H8 122(2) . . ?
C9 C8 H8 117.8(19) . . ?
C8 C9 C10 119.8(2) . . ?
C8 C9 H9 125(2) . . ?
C10 C9 H9 115(2) . . ?
C5 C10 C9 120.5(2) . . ?
C5 C10 H10 117.6(16) . . ?
C9 C10 H10 121.9(16) . . ?
C16 C11 C12 120.11(15) . . ?
C16 C11 N1 122.13(14) . . ?
C12 C11 N1 117.77(14) . . ?
C13 C12 C11 119.98(15) . . ?
C13 C12 H12 120.2(13) . . ?
C11 C12 H12 119.8(13) . . ?
C14 C13 C12 119.30(15) . . ?
C14 C13 H13 121.3(13) . . ?
C12 C13 H13 119.4(13) . . ?
C13 C14 C15 121.41(15) . . ?
C13 C14 Br1 118.40(12) . . ?
C15 C14 Br1 120.18(12) . . ?
C14 C15 C16 119.26(15) . . ?
C14 C15 H15 120.8(14) . . ?
C16 C15 H15 119.9(14) . . ?
C15 C16 C11 119.93(15) . . ?
C15 C16 H16 121.0(14) . . ?
C11 C16 H16 119.0(14) . . ?
C18 C17 C22 119.11(18) . . ?
C18 C17 N3 120.39(16) . . ?
C22 C17 N3 120.24(17) . . ?
C17 C18 C19 120.27(19) . . ?
C17 C18 H18 118.8(16) . . ?
C19 C18 H18 120.9(16) . . ?
C20 C19 C18 120.81(19) . . ?
C20 C19 H19 118.4(19) . . ?
C18 C19 H19 120.7(19) . . ?
C19 C20 C21 119.5(2) . . ?
C19 C20 H20 120.4(16) . . ?
C21 C20 H20 120.1(16) . . ?
C20 C21 C22 120.2(2) . . ?
C20 C21 H21 120(2) . . ?
C22 C21 H21 119(2) . . ?
C17 C22 C21 120.1(2) . . ?
C17 C22 H22 120(2) . . ?
C21 C22 H22 120(2) . . ?

loop_
_geom_bond_atom_site_label_1
_geom_bond_atom_site_label_2
_geom_bond_distance
_geom_bond_site_symmetry_2
_geom_bond_publ_flag
Br1 C14 1.9036(16) . ?
O1 C3 1.226(2) . ?
N1 N2 1.3221(19) . ?
N1 C11 1.403(2) . ?
N1 H1 0.88(3) . ?
N2 C1 1.314(2) . ?
N3 C2 1.285(2) . ?
N3 C17 1.433(2) . ?
C1 C2 1.484(2) . ?
C1 C3 1.490(2) . ?
C2 C4 1.509(2) . ?
C3 C5 1.497(2) . ?
C4 H41 0.99(4) . ?
C4 H42 0.94(3) . ?
C4 H43 0.93(3) . ?
C5 C10 1.390(3) . ?
C5 C6 1.392(3) . ?
C6 C7 1.393(3) . ?
C6 H6 0.96(2) . ?
C7 C8 1.372(4) . ?
C7 H7 0.96(3) . ?
C8 C9 1.373(4) . ?
C8 H8 0.99(3) . ?
C9 C10 1.390(3) . ?
C9 H9 0.96(3) . ?
C10 H10 0.93(3) . ?
C11 C16 1.393(2) . ?
C11 C12 1.396(2) . ?
C12 C13 1.390(2) . ?
C12 H12 0.95(2) . ?
C13 C14 1.385(2) . ?
C13 H13 1.01(2) . ?
C14 C15 1.387(2) . ?
C15 C16 1.392(2) . ?
C15 H15 0.99(2) . ?
C16 H16 0.94(2) . ?
C17 C18 1.377(3) . ?
C17 C22 1.378(3) . ?
C18 C19 1.388(3) . ?
C18 H18 0.97(3) . ?
C19 C20 1.358(3) . ?
C19 H19 0.95(3) . ?
C20 C21 1.376(3) . ?
C20 H20 1.01(3) . ?
C21 C22 1.395(3) . ?
C21 H21 0.98(4) . ?
C22 H22 0.98(4) . ?

loop_
_cod_related_entry_id
_cod_related_entry_database
_cod_related_entry_code
1 ChemSpider 9398936
